data_1559642
loop_
_publ_author_name
'Jornet-Moll\'a, Ver\'onica'
'Gim\'enez-Saiz, Carlos'
'Ca\~nadillas-Delgado, Laura'
'Yufit, Dmitry S.'
'Howard, Judith A. K.'
'Romero, Francisco M.'

_publ_section_title
;
 Interplay between spin crossover and proton migration along short strong
 hydrogen bonds.
;
_journal_issue 3
_journal_name_full 'Chemical science'
_journal_page_first 1038
_journal_page_last 1053
_journal_paper_doi 10.1039/d0sc04918b
_journal_volume 12
_journal_year 2020
_chemical_formula_moiety 'C22 H18 Fe N10 2+, C12 H9 N2 O6 1-, C6 H4 N O3 1-, 5(H2 O)'
_chemical_formula_sum 'C40 H41 Fe N13 O14'
_chemical_formula_weight 983.705
_space_group_crystal_system triclinic
_space_group_IT_number 2
_space_group_name_Hall '-P 1'
_space_group_name_H-M_alt 'P -1'
_atom_sites_solution_hydrogens mixed
_atom_sites_solution_primary difmap
_atom_sites_solution_secondary difmap
_audit_creation_method SHELXL-2017/1
_audit_update_record
;
2018-10-29 deposited with the CCDC.	2020-11-23 downloaded from the CCDC.
;
_cell_angle_alpha 73.5259(18)
_cell_angle_beta 85.7741(15)
_cell_angle_gamma 69.1588(18)
_cell_formula_units_Z 2
_cell_length_a 10.01048(19)
_cell_length_b 13.6732(3)
_cell_length_c 17.5596(3)
_cell_measurement_reflns_used 37492
_cell_measurement_temperature 239.9(2)
_cell_measurement_theta_max 27.1370
_cell_measurement_theta_min 2.7110
_cell_volume 2153.01(8)
_computing_cell_refinement
;
CrysAlisPro 1.171.38.43 (Rigaku OD, 2015)
;
_computing_data_collection
;
CrysAlisPro 1.171.38.43 (Rigaku OD, 2015)
;
_computing_data_reduction
;
CrysAlisPro 1.171.38.43 (Rigaku OD, 2015)
;
_computing_structure_refinement 'SHELXL-2017/1 (Sheldrick, 2017)'
_computing_structure_solution 'SHELXS-97 (Sheldrick, 1997)'
_diffrn_ambient_environment N~2~
_diffrn_ambient_temperature 239.9(2)
_diffrn_detector_area_resol_mean 16.0267
_diffrn_measured_fraction_theta_full 0.9992
_diffrn_measured_fraction_theta_max 0.9299
_diffrn_measurement_details
;
List of Runs (angles in degrees, time in seconds):

  # Type    Start    End  Width  t~exp~   \w     \q     \k     \f   Frames
#--------------------------------------------------------------------------
  1  \w    -96.00  15.72   0.84    7.50    --  -20.19 -77.00 -30.00  133
  2  \w    -57.00  54.72   0.84    7.50    --  -20.19  77.00 -30.00  133
  3  \w    -49.00  52.64   0.84    7.50    --  -20.19  57.00  90.00  121
  4  \w    -51.00  50.64   0.84    7.50    --   21.05 -57.00-150.00  121
  5  \w     -9.00  93.48   0.84    7.50    --   21.05  57.00-120.00  122
  6  \w    -20.00  69.04   0.84    7.50    --   21.05 -99.00 150.00  106
  7  \w    -16.00  95.72   0.84    7.50    --   21.05  77.00 -30.00  133
  8  \w     -9.00  93.48   0.84    7.50    --   21.05  57.00 120.00  122
  9  \w    -57.00  54.72   0.84    7.50    --  -20.19  77.00-150.00  133
 10  \w   -107.00 -34.76   0.84    7.50    --  -20.19 178.00  90.00   86
 11  \w    -20.00  28.72   0.84    7.50    --  -20.19 -99.00 120.00   58
 12  \w    -20.00  28.72   0.84    7.50    --  -20.19 -99.00-180.00   58
 13  \w    -51.00  50.64   0.84    7.50    --   21.05 -57.00 150.00  121
 14  \w    -20.00  69.04   0.84    7.50    --   21.05 -99.00 -30.00  106
 15  \w    -51.00  50.64   0.84    7.50    --   21.05 -57.00-120.00  121
 16  \w    -60.00 101.28   0.84    7.50    --   21.05   0.00-150.00  192
 17  \w    -60.00 101.28   0.84    7.50    --   21.05   0.00-120.00  192
 18  \w    -60.00 101.28   0.84    7.50    --   21.05   0.00 -90.00  192
 19  \w    -60.00 101.28   0.84    7.50    --   21.05   0.00 -60.00  192
 20  \w    -60.00  86.16   0.84    7.50    --   21.05   0.00 -30.00  174
 21  \w    -60.00 101.28   0.84    7.50    --   21.05   0.00-180.00  192
;
_diffrn_measurement_device 'four-circle diffractometer'
_diffrn_measurement_device_type
;
SuperNova, Single source at offset, Sapphire3
;
_diffrn_measurement_method '\w scans'
_diffrn_orient_matrix_type
;
CrysAlisPro convention (1999,Acta A55,543-557)
;
_diffrn_orient_matrix_UB_11 0.0338628000
_diffrn_orient_matrix_UB_12 0.0264470000
_diffrn_orient_matrix_UB_13 0.0173293000
_diffrn_orient_matrix_UB_21 0.0144867000
_diffrn_orient_matrix_UB_22 -0.0435969000
_diffrn_orient_matrix_UB_23 0.0353211000
_diffrn_orient_matrix_UB_31 0.0663089000
_diffrn_orient_matrix_UB_32 -0.0271147000
_diffrn_orient_matrix_UB_33 -0.0151032000
_diffrn_radiation_monochromator mirror
_diffrn_radiation_type MoK\a
_diffrn_radiation_wavelength 0.71073
_diffrn_reflns_av_R_equivalents 0.0431
_diffrn_reflns_av_unetI/netI 0.0516
_diffrn_reflns_Laue_measured_fraction_full 0.999
_diffrn_reflns_Laue_measured_fraction_max 0.930
_diffrn_reflns_limit_h_max 12
_diffrn_reflns_limit_h_min -12
_diffrn_reflns_limit_k_max 17
_diffrn_reflns_limit_k_min -17
_diffrn_reflns_limit_l_max 22
_diffrn_reflns_limit_l_min -22
_diffrn_reflns_number 82269
_diffrn_reflns_point_group_measured_fraction_full 0.999
_diffrn_reflns_point_group_measured_fraction_max 0.930
_diffrn_reflns_theta_full 24.9737
_diffrn_reflns_theta_max 27.4246
_diffrn_reflns_theta_min 2.3410
_diffrn_source 'micro-focus sealed X-ray tube'
_exptl_absorpt_coefficient_mu 0.435
_exptl_absorpt_correction_T_max 0.948
_exptl_absorpt_correction_T_min 0.826
_exptl_absorpt_correction_type multi-scan
_exptl_absorpt_process_details
;
CrysAlisPro 1.171.38.46 (Rigaku Oxford Diffraction, 2015)
Empirical absorption correction using spherical harmonics,
 implemented in SCALE3 ABSPACK scaling algorithm.
;
_exptl_crystal_colour light-red
_exptl_crystal_density_diffrn 1.517
_exptl_crystal_description cube
_exptl_crystal_F_000 1020.000
_exptl_crystal_preparation 'Magnetic properties'
_exptl_crystal_recrystallization_method 'Re-crystallisation from solvent: Methanol/water'
_exptl_crystal_size_max 0.550
_exptl_crystal_size_mid 0.223
_exptl_crystal_size_min 0.139
_refine_diff_density_max 0.244
_refine_diff_density_min -0.462
_refine_diff_density_rms 0.068
_refine_ls_extinction_method none
_refine_ls_goodness_of_fit_ref 1.047
_refine_ls_hydrogen_treatment hetero
_refine_ls_matrix_type full
_refine_ls_number_parameters 658
_refine_ls_number_reflns 9117
_refine_ls_number_restraints 0
_refine_ls_restrained_S_all 1.047
_refine_ls_R_factor_all 0.0405
_refine_ls_R_factor_gt 0.0328
_refine_ls_shift/su_max 0.001
_refine_ls_shift/su_mean 0.000
_refine_ls_structure_factor_coef Fsqd
_refine_ls_weighting_details 'w=1/[\s^2^(Fo^2^)+(0.0366P)^2^+0.9319P] where P=(Fo^2^+2Fc^2^)/3'
_refine_ls_weighting_scheme calc
_refine_ls_wR_factor_gt 0.0784
_refine_ls_wR_factor_ref 0.0836
_reflns_Friedel_coverage 0.000
_reflns_number_gt 7964
_reflns_number_total 9117
_reflns_threshold_expression 'I > 2\s(I)'
_cod_data_source_file d0sc04918b2.cif
_cod_data_source_block Fe_bpp_Noxid_NHoxid_240K
_cod_depositor_comments
;Adding full bibliography for 1559642--1559653.cif.

 Adding full bibliography for 1559642--1559653.cif.
;
_cod_database_code 1559642
_shelx_shelxl_version_number 2017/1
_shelx_space_group_comment
;
The symmetry employed for this shelxl refinement is uniquely defined
by the following loop, which should always be used as a source of
symmetry information in preference to the above space-group names.
They are only intended as comments.
;

loop_
_space_group_symop_operation_xyz
'x, y, z'
'-x, -y, -z'

loop_
_atom_site_label
_atom_site_type_symbol
_atom_site_fract_x
_atom_site_fract_y
_atom_site_fract_z
_atom_site_U_iso_or_equiv
_atom_site_adp_type
_atom_site_occupancy
_atom_site_site_symmetry_order
_atom_site_calc_flag
_atom_site_refinement_flags_posn
_atom_site_refinement_flags_adp
_atom_site_refinement_flags_occupancy
_atom_site_disorder_assembly
_atom_site_disorder_group
Fe1 Fe 0.03323(2) 0.54401(2) 0.23262(2) 0.02231(7) Uani 1 1 d . . . . .
N1 N 0.16361(14) 0.49381(11) 0.41136(8) 0.0297(3) Uani 1 1 d . . . . .
H1N H 0.189(2) 0.5521(17) 0.3963(12) 0.044 Uiso 1 1 d . U . . .
N2 N 0.09582(14) 0.47423(10) 0.35709(7) 0.0259(3) Uani 1 1 d . . . . .
N3 N -0.04417(13) 0.41273(10) 0.27301(7) 0.0249(3) Uani 1 1 d . . . . .
N4 N -0.07844(14) 0.54455(11) 0.12986(7) 0.0287(3) Uani 1 1 d . . . . .
N5 N -0.10541(16) 0.60010(13) 0.05248(8) 0.0351(3) Uani 1 1 d . . . . .
H5N H -0.072(2) 0.6536(18) 0.0315(13) 0.053 Uiso 1 1 d . U . . .
N6 N -0.25868(14) 0.69107(12) 0.30790(8) 0.0291(3) Uani 1 1 d . . . . .
H6N H -0.290(2) 0.6404(17) 0.3261(12) 0.044 Uiso 1 1 d . U . . .
N7 N -0.14554(13) 0.67721(10) 0.25987(7) 0.0247(3) Uani 1 1 d . . . . .
N8 N 0.08015(13) 0.68657(10) 0.17733(7) 0.0224(2) Uani 1 1 d . . . . .
N9 N 0.24132(13) 0.48882(10) 0.17914(7) 0.0247(3) Uani 1 1 d . . . . .
N10 N 0.34296(14) 0.39536(11) 0.17313(8) 0.0286(3) Uani 1 1 d . . . . .
H10N H 0.332(2) 0.3351(17) 0.1987(12) 0.043 Uiso 1 1 d . U . . .
C1 C 0.16981(18) 0.42286(14) 0.48307(9) 0.0355(4) Uani 1 1 d . . . . .
H1 H 0.211118 0.421423 0.529297 0.043 Uiso 1 1 calc R U . . .
C2 C 0.10446(18) 0.35295(13) 0.47603(9) 0.0337(4) Uani 1 1 d . . . . .
H2 H 0.093057 0.294897 0.515547 0.040 Uiso 1 1 calc R U . . .
C3 C 0.05862(16) 0.38832(12) 0.39609(8) 0.0254(3) Uani 1 1 d . . . . .
C4 C -0.02456(16) 0.35423(12) 0.34984(9) 0.0256(3) Uani 1 1 d . . . . .
C5 C -0.08339(17) 0.27370(13) 0.38005(10) 0.0319(3) Uani 1 1 d . . . . .
H5 H -0.068561 0.233308 0.433093 0.038 Uiso 1 1 calc R U . . .
C6 C -0.16488(18) 0.25521(13) 0.32891(11) 0.0365(4) Uani 1 1 d . . . . .
H6 H -0.205653 0.201767 0.347644 0.044 Uiso 1 1 calc R U . . .
C7 C -0.18596(18) 0.31588(14) 0.25003(11) 0.0350(4) Uani 1 1 d . . . . .
H7 H -0.240874 0.303889 0.215564 0.042 Uiso 1 1 calc R U . . .
C8 C -0.12365(16) 0.39487(12) 0.22339(9) 0.0274(3) Uani 1 1 d . . . . .
C9 C -0.13697(16) 0.46748(13) 0.14230(9) 0.0289(3) Uani 1 1 d . . . . .
C10 C -0.20139(19) 0.47385(16) 0.07183(10) 0.0406(4) Uani 1 1 d . . . . .
H10 H -0.249128 0.429871 0.064429 0.049 Uiso 1 1 calc R U . . .
C11 C -0.17840(19) 0.55902(17) 0.01650(10) 0.0437(4) Uani 1 1 d . . . . .
H11 H -0.208036 0.584159 -0.036694 0.052 Uiso 1 1 calc R U . . .
C12 C -0.31296(18) 0.79360(14) 0.31341(10) 0.0340(4) Uani 1 1 d . . . . .
H12 H -0.391033 0.821256 0.342993 0.041 Uiso 1 1 calc R U . . .
C13 C -0.23324(17) 0.85054(14) 0.26782(10) 0.0312(3) Uani 1 1 d . . . . .
H13 H -0.245249 0.923333 0.260224 0.037 Uiso 1 1 calc R U . . .
C14 C -0.13014(16) 0.77509(12) 0.23536(8) 0.0235(3) Uani 1 1 d . . . . .
C15 C -0.01256(16) 0.78382(12) 0.18208(8) 0.0235(3) Uani 1 1 d . . . . .
C16 C 0.00507(17) 0.88048(12) 0.13875(9) 0.0294(3) Uani 1 1 d . . . . .
H16 H -0.060428 0.947421 0.141670 0.035 Uiso 1 1 calc R U . . .
C17 C 0.12289(18) 0.87447(13) 0.09107(10) 0.0324(4) Uani 1 1 d . . . . .
H17 H 0.137164 0.937964 0.061568 0.039 Uiso 1 1 calc R U . . .
C18 C 0.21945(17) 0.77403(12) 0.08726(9) 0.0285(3) Uani 1 1 d . . . . .
H18 H 0.299272 0.769272 0.055879 0.034 Uiso 1 1 calc R U . . .
C19 C 0.19444(16) 0.68069(12) 0.13132(8) 0.0231(3) Uani 1 1 d . . . . .
C20 C 0.28516(16) 0.56876(12) 0.13389(8) 0.0241(3) Uani 1 1 d . . . . .
C21 C 0.41471(17) 0.52503(13) 0.09910(10) 0.0317(3) Uani 1 1 d . . . . .
H21 H 0.467013 0.562624 0.065189 0.038 Uiso 1 1 calc R U . . .
C22 C 0.44780(18) 0.41433(14) 0.12601(10) 0.0333(4) Uani 1 1 d . . . . .
H22 H 0.528590 0.361827 0.113733 0.040 Uiso 1 1 calc R U . . .
N11 N -0.39726(16) 1.01294(12) 0.07123(8) 0.0360(3) Uani 1 1 d . . . . .
O1 O -0.48656(14) 0.67134(10) 0.19374(7) 0.0414(3) Uani 1 1 d . . . . .
O2 O -0.63643(15) 0.78475(11) 0.25850(8) 0.0453(3) Uani 1 1 d . . . . .
O3 O -0.34427(16) 1.08783(12) 0.03369(7) 0.0523(4) Uani 1 1 d . . . . .
C23 C -0.54851(18) 0.76429(14) 0.20702(9) 0.0325(4) Uani 1 1 d . . . . .
C24 C -0.50171(17) 0.85322(13) 0.15433(9) 0.0294(3) Uani 1 1 d . . . . .
C25 C -0.38914(18) 0.83072(14) 0.10340(9) 0.0330(4) Uani 1 1 d . . . . .
H25 H -0.348427 0.761096 0.096833 0.040 Uiso 1 1 calc R U . . .
C26 C -0.56378(19) 0.95877(14) 0.15975(10) 0.0365(4) Uani 1 1 d . . . . .
H26 H -0.641497 0.976395 0.192085 0.044 Uiso 1 1 calc R U . . .
C27 C -0.5111(2) 1.03792(15) 0.11748(10) 0.0397(4) Uani 1 1 d . . . . .
H27 H -0.554183 1.109020 0.120822 0.048 Uiso 1 1 calc R U . . .
C28 C -0.33780(19) 0.91100(15) 0.06270(9) 0.0359(4) Uani 1 1 d . . . . .
H28 H -0.261701 0.895332 0.029044 0.043 Uiso 1 1 calc R U . . .
N12 N -0.49492(14) 0.19034(10) 0.50865(8) 0.0285(3) Uani 1 1 d . . . . .
O4 O -0.36915(13) 0.52274(10) 0.37810(7) 0.0389(3) Uani 1 1 d . . . . .
O5 O -0.51585(16) 0.51493(11) 0.29104(8) 0.0513(4) Uani 1 1 d . . . . .
H1O H -0.501(3) 0.592(2) 0.2459(15) 0.077 Uiso 1 1 d . U . . .
O6 O -0.51090(13) 0.10206(9) 0.55561(7) 0.0372(3) Uani 1 1 d . . . . .
C29 C -0.44567(18) 0.48084(13) 0.35708(10) 0.0315(3) Uani 1 1 d . . . . .
C30 C -0.46317(17) 0.37889(13) 0.41089(9) 0.0281(3) Uani 1 1 d . . . . .
C31 C -0.41711(17) 0.34092(13) 0.48966(9) 0.0307(3) Uani 1 1 d . . . . .
H31 H -0.374509 0.378718 0.510241 0.037 Uiso 1 1 calc R U . . .
C32 C -0.52502(18) 0.31938(13) 0.38233(9) 0.0314(3) Uani 1 1 d . . . . .
H32 H -0.557251 0.343315 0.329618 0.038 Uiso 1 1 calc R U . . .
C33 C -0.53899(18) 0.22557(13) 0.43121(9) 0.0318(3) Uani 1 1 d . . . . .
H33 H -0.578987 0.185861 0.411055 0.038 Uiso 1 1 calc R U . . .
C34 C -0.43398(18) 0.24742(14) 0.53782(9) 0.0319(3) Uani 1 1 d . . . . .
H34 H -0.403416 0.222992 0.590847 0.038 Uiso 1 1 calc R U . . .
N13 N 0.07013(14) 0.94440(11) 0.38123(8) 0.0304(3) Uani 1 1 d . . . . .
O7 O 0.19372(15) 1.22120(11) 0.16277(7) 0.0454(3) Uani 1 1 d . . . . .
O8 O 0.32436(13) 1.20453(10) 0.26591(7) 0.0396(3) Uani 1 1 d . . . . .
O9 O 0.02261(14) 0.86807(10) 0.42592(7) 0.0400(3) Uani 1 1 d . . . . .
C35 C 0.23472(17) 1.18174(13) 0.23358(10) 0.0305(3) Uani 1 1 d . . . . .
C36 C 0.17531(16) 1.09860(12) 0.28616(9) 0.0277(3) Uani 1 1 d . . . . .
C37 C 0.20797(18) 1.05699(13) 0.36706(10) 0.0326(4) Uani 1 1 d . . . . .
H37 H 0.267280 1.080733 0.389907 0.039 Uiso 1 1 calc R U . . .
C38 C 0.08642(18) 1.06051(14) 0.25500(9) 0.0341(4) Uani 1 1 d . . . . .
H38 H 0.060972 1.087197 0.201182 0.041 Uiso 1 1 calc R U . . .
C39 C 0.03573(19) 0.98366(15) 0.30309(10) 0.0365(4) Uani 1 1 d . . . . .
H39 H -0.023144 0.958431 0.281331 0.044 Uiso 1 1 calc R U . . .
C40 C 0.15419(18) 0.98143(13) 0.41387(10) 0.0334(4) Uani 1 1 d . . . . .
H40 H 0.175562 0.955572 0.468165 0.040 Uiso 1 1 calc R U . . .
O1W O 0.72676(16) 0.99346(12) 0.42074(8) 0.0449(3) Uani 1 1 d . . . . .
H1A H 0.807(3) 0.946(2) 0.4227(15) 0.067 Uiso 1 1 d . U . . .
H1B H 0.671(3) 0.961(2) 0.4344(15) 0.067 Uiso 1 1 d . U . . .
O2W O 0.63348(17) 0.12690(12) 0.26622(9) 0.0471(3) Uani 1 1 d . . . . .
H2A H 0.660(3) 0.090(2) 0.3103(16) 0.071 Uiso 1 1 d . U . . .
H2B H 0.545(3) 0.142(2) 0.2666(15) 0.071 Uiso 1 1 d . U . . .
O3W O 0.19603(18) 0.68998(12) 0.36365(9) 0.0486(3) Uani 1 1 d . . . . .
H3A H 0.247(3) 0.712(2) 0.3311(16) 0.073 Uiso 1 1 d . U . . .
H3B H 0.144(3) 0.740(2) 0.3831(16) 0.073 Uiso 1 1 d . U . . .
O4W O 0.04131(18) 0.21752(13) 0.04207(8) 0.0529(4) Uani 1 1 d . . . . .
H4A H -0.033(3) 0.211(2) 0.0577(17) 0.079 Uiso 1 1 d . U . . .
H4B H 0.079(3) 0.216(2) 0.0837(17) 0.079 Uiso 1 1 d . U . . .
O5W O -0.2211(2) 1.17186(16) 0.12167(10) 0.0630(5) Uani 1 1 d . . . . .
H5A H -0.254(3) 1.159(3) 0.1621(19) 0.094 Uiso 1 1 d . U . . .
H5B H -0.261(3) 1.150(2) 0.0931(19) 0.094 Uiso 1 1 d . U . . .

loop_
_atom_site_aniso_label
_atom_site_aniso_U_11
_atom_site_aniso_U_22
_atom_site_aniso_U_33
_atom_site_aniso_U_23
_atom_site_aniso_U_13
_atom_site_aniso_U_12
Fe1 0.02589(12) 0.02202(11) 0.01993(11) -0.00202(8) 0.00096(8) -0.01246(9)
N1 0.0304(7) 0.0335(7) 0.0280(7) -0.0096(6) -0.0032(5) -0.0131(6)
N2 0.0280(7) 0.0275(6) 0.0235(6) -0.0055(5) -0.0020(5) -0.0119(6)
N3 0.0247(7) 0.0247(6) 0.0269(6) -0.0077(5) 0.0027(5) -0.0106(5)
N4 0.0292(7) 0.0322(7) 0.0220(6) -0.0054(5) -0.0008(5) -0.0089(6)
N5 0.0347(8) 0.0415(8) 0.0229(7) -0.0045(6) -0.0008(6) -0.0089(7)
N6 0.0279(7) 0.0377(8) 0.0245(6) -0.0069(6) 0.0052(5) -0.0168(6)
N7 0.0247(6) 0.0285(7) 0.0215(6) -0.0044(5) 0.0021(5) -0.0122(5)
N8 0.0243(6) 0.0224(6) 0.0210(6) -0.0035(5) 0.0006(5) -0.0108(5)
N9 0.0266(7) 0.0219(6) 0.0238(6) -0.0033(5) -0.0004(5) -0.0086(5)
N10 0.0309(7) 0.0223(6) 0.0306(7) -0.0048(5) -0.0025(5) -0.0082(6)
C1 0.0368(9) 0.0425(10) 0.0228(7) -0.0079(7) -0.0037(7) -0.0085(8)
C2 0.0378(9) 0.0315(8) 0.0247(8) -0.0007(6) -0.0003(7) -0.0088(7)
C3 0.0256(8) 0.0236(7) 0.0239(7) -0.0039(6) 0.0031(6) -0.0075(6)
C4 0.0250(8) 0.0221(7) 0.0273(7) -0.0054(6) 0.0042(6) -0.0073(6)
C5 0.0319(9) 0.0236(8) 0.0374(9) -0.0053(6) 0.0082(7) -0.0103(7)
C6 0.0330(9) 0.0272(8) 0.0545(11) -0.0131(7) 0.0100(8) -0.0168(7)
C7 0.0295(9) 0.0333(9) 0.0494(10) -0.0181(8) 0.0020(7) -0.0146(7)
C8 0.0235(8) 0.0290(8) 0.0326(8) -0.0141(6) 0.0013(6) -0.0084(6)
C9 0.0230(8) 0.0352(8) 0.0314(8) -0.0153(7) 0.0012(6) -0.0086(7)
C10 0.0340(9) 0.0595(12) 0.0367(9) -0.0228(9) -0.0013(7) -0.0186(9)
C11 0.0346(10) 0.0663(13) 0.0281(8) -0.0167(8) -0.0052(7) -0.0110(9)
C12 0.0301(9) 0.0444(10) 0.0317(8) -0.0183(7) 0.0063(7) -0.0130(8)
C13 0.0304(9) 0.0328(8) 0.0348(8) -0.0148(7) 0.0025(7) -0.0121(7)
C14 0.0242(8) 0.0251(7) 0.0224(7) -0.0062(6) -0.0011(6) -0.0098(6)
C15 0.0254(8) 0.0242(7) 0.0218(7) -0.0049(6) -0.0017(6) -0.0105(6)
C16 0.0329(9) 0.0221(7) 0.0319(8) -0.0047(6) 0.0004(6) -0.0101(7)
C17 0.0379(9) 0.0252(8) 0.0331(8) 0.0008(6) 0.0012(7) -0.0166(7)
C18 0.0290(8) 0.0294(8) 0.0265(7) -0.0010(6) 0.0033(6) -0.0151(7)
C19 0.0243(7) 0.0256(7) 0.0198(6) -0.0031(5) -0.0004(5) -0.0114(6)
C20 0.0253(8) 0.0270(7) 0.0206(7) -0.0041(6) 0.0003(6) -0.0118(6)
C21 0.0294(8) 0.0342(9) 0.0322(8) -0.0088(7) 0.0066(7) -0.0133(7)
C22 0.0282(8) 0.0341(9) 0.0375(9) -0.0137(7) 0.0038(7) -0.0082(7)
N11 0.0442(9) 0.0468(9) 0.0239(6) -0.0017(6) 0.0009(6) -0.0303(7)
O1 0.0524(8) 0.0313(6) 0.0402(7) -0.0029(5) -0.0043(6) -0.0184(6)
O2 0.0505(8) 0.0463(8) 0.0423(7) -0.0059(6) 0.0133(6) -0.0280(6)
O3 0.0748(10) 0.0646(9) 0.0348(7) -0.0021(6) 0.0081(6) -0.0549(8)
C23 0.0348(9) 0.0351(9) 0.0287(8) -0.0011(7) -0.0048(7) -0.0183(7)
C24 0.0300(8) 0.0323(8) 0.0266(7) -0.0036(6) -0.0015(6) -0.0150(7)
C25 0.0336(9) 0.0373(9) 0.0283(8) -0.0091(7) -0.0004(7) -0.0122(7)
C26 0.0359(9) 0.0352(9) 0.0377(9) -0.0080(7) 0.0107(7) -0.0153(8)
C27 0.0478(11) 0.0330(9) 0.0388(9) -0.0075(7) 0.0075(8) -0.0178(8)
C28 0.0333(9) 0.0514(11) 0.0262(8) -0.0107(7) 0.0046(7) -0.0194(8)
N12 0.0263(7) 0.0280(7) 0.0317(7) -0.0085(5) 0.0067(5) -0.0108(6)
O4 0.0461(7) 0.0385(7) 0.0384(6) -0.0070(5) 0.0013(5) -0.0253(6)
O5 0.0708(10) 0.0409(7) 0.0427(7) 0.0071(6) -0.0199(7) -0.0302(7)
O6 0.0405(7) 0.0320(6) 0.0397(6) -0.0052(5) 0.0080(5) -0.0184(5)
C29 0.0329(9) 0.0295(8) 0.0327(8) -0.0095(7) 0.0033(7) -0.0113(7)
C30 0.0259(8) 0.0285(8) 0.0304(8) -0.0099(6) 0.0046(6) -0.0092(7)
C31 0.0310(9) 0.0365(9) 0.0306(8) -0.0115(7) 0.0025(6) -0.0173(7)
C32 0.0346(9) 0.0336(8) 0.0278(8) -0.0100(6) 0.0001(6) -0.0125(7)
C33 0.0346(9) 0.0356(9) 0.0324(8) -0.0151(7) 0.0032(7) -0.0167(7)
C34 0.0318(9) 0.0383(9) 0.0278(8) -0.0091(7) 0.0019(6) -0.0150(7)
N13 0.0294(7) 0.0300(7) 0.0309(7) -0.0051(5) 0.0027(5) -0.0121(6)
O7 0.0586(9) 0.0492(8) 0.0334(6) -0.0007(6) -0.0044(6) -0.0319(7)
O8 0.0399(7) 0.0348(6) 0.0468(7) -0.0028(5) -0.0076(5) -0.0212(6)
O9 0.0439(7) 0.0393(7) 0.0373(6) -0.0001(5) 0.0043(5) -0.0238(6)
C35 0.0287(8) 0.0241(8) 0.0378(9) -0.0081(6) 0.0020(7) -0.0090(7)
C36 0.0250(8) 0.0245(7) 0.0326(8) -0.0089(6) 0.0014(6) -0.0069(6)
C37 0.0324(9) 0.0310(8) 0.0361(8) -0.0089(7) -0.0067(7) -0.0120(7)
C38 0.0394(10) 0.0407(9) 0.0259(8) -0.0053(7) -0.0014(7) -0.0209(8)
C39 0.0408(10) 0.0438(10) 0.0317(8) -0.0077(7) -0.0035(7) -0.0239(8)
C40 0.0355(9) 0.0343(9) 0.0283(8) -0.0050(7) -0.0056(7) -0.0114(7)
O1W 0.0400(8) 0.0464(8) 0.0489(8) -0.0100(6) 0.0024(6) -0.0187(6)
O2W 0.0457(8) 0.0522(9) 0.0422(7) -0.0111(6) 0.0021(6) -0.0173(7)
O3W 0.0623(10) 0.0430(8) 0.0498(8) -0.0134(6) 0.0175(7) -0.0321(7)
O4W 0.0620(10) 0.0633(9) 0.0362(7) -0.0063(7) -0.0053(7) -0.0299(8)
O5W 0.0765(12) 0.0869(12) 0.0517(9) -0.0292(9) 0.0110(8) -0.0535(10)

loop_
_atom_type_symbol
_atom_type_description
_atom_type_scat_dispersion_real
_atom_type_scat_dispersion_imag
_atom_type_scat_source
C C 0.0033 0.0016 'International Tables Vol C Tables 4.2.6.8 and 6.1.1.4'
H H 0.0000 0.0000 'International Tables Vol C Tables 4.2.6.8 and 6.1.1.4'
N N 0.0061 0.0033 'International Tables Vol C Tables 4.2.6.8 and 6.1.1.4'
O O 0.0106 0.0060 'International Tables Vol C Tables 4.2.6.8 and 6.1.1.4'
Fe Fe 0.3463 0.8444 'International Tables Vol C Tables 4.2.6.8 and 6.1.1.4'

loop_
_geom_angle_atom_site_label_1
_geom_angle_atom_site_label_2
_geom_angle_atom_site_label_3
_geom_angle
_geom_angle_site_symmetry_1
_geom_angle_site_symmetry_3
_geom_angle_publ_flag
N8 Fe1 N3 169.85(5) . . ?
N8 Fe1 N2 114.70(5) . . ?
N3 Fe1 N2 74.28(5) . . ?
N8 Fe1 N9 74.39(5) . . ?
N3 Fe1 N9 109.61(5) . . ?
N2 Fe1 N9 100.04(5) . . ?
N8 Fe1 N4 96.39(5) . . ?
N3 Fe1 N4 74.41(5) . . ?
N2 Fe1 N4 148.65(5) . . ?
N9 Fe1 N4 91.79(5) . . ?
N8 Fe1 N7 74.78(5) . . ?
N3 Fe1 N7 101.16(5) . . ?
N2 Fe1 N7 90.80(5) . . ?
N9 Fe1 N7 149.10(5) . . ?
N4 Fe1 N7 93.72(5) . . ?
C1 N1 N2 111.23(14) . . ?
C1 N1 H1N 131.0(13) . . ?
N2 N1 H1N 117.5(13) . . ?
C3 N2 N1 105.76(12) . . ?
C3 N2 Fe1 116.75(9) . . ?
N1 N2 Fe1 137.47(10) . . ?
C8 N3 C4 120.29(13) . . ?
C8 N3 Fe1 119.65(10) . . ?
C4 N3 Fe1 119.79(10) . . ?
C9 N4 N5 105.70(13) . . ?
C9 N4 Fe1 115.71(10) . . ?
N5 N4 Fe1 138.56(11) . . ?
C11 N5 N4 111.05(15) . . ?
C11 N5 H5N 128.9(14) . . ?
N4 N5 H5N 120.0(14) . . ?
C12 N6 N7 111.35(13) . . ?
C12 N6 H6N 128.7(14) . . ?
N7 N6 H6N 119.6(14) . . ?
C14 N7 N6 104.99(12) . . ?
C14 N7 Fe1 114.56(10) . . ?
N6 N7 Fe1 138.90(10) . . ?
C19 N8 C15 120.35(12) . . ?
C19 N8 Fe1 119.78(10) . . ?
C15 N8 Fe1 119.53(10) . . ?
N10 N9 C20 105.27(12) . . ?
N10 N9 Fe1 139.44(10) . . ?
C20 N9 Fe1 115.18(10) . . ?
C22 N10 N9 111.51(13) . . ?
C22 N10 H10N 130.8(13) . . ?
N9 N10 H10N 117.7(13) . . ?
N1 C1 C2 107.92(14) . . ?
N1 C1 H1 126.0 . . ?
C2 C1 H1 126.0 . . ?
C1 C2 C3 104.77(14) . . ?
C1 C2 H2 127.6 . . ?
C3 C2 H2 127.6 . . ?
N2 C3 C2 110.31(14) . . ?
N2 C3 C4 116.18(13) . . ?
C2 C3 C4 133.43(14) . . ?
N3 C4 C5 121.60(14) . . ?
N3 C4 C3 112.90(13) . . ?
C5 C4 C3 125.45(14) . . ?
C6 C5 C4 118.07(15) . . ?
C6 C5 H5 121.0 . . ?
C4 C5 H5 121.0 . . ?
C7 C6 C5 120.36(15) . . ?
C7 C6 H6 119.8 . . ?
C5 C6 H6 119.8 . . ?
C6 C7 C8 118.77(15) . . ?
C6 C7 H7 120.6 . . ?
C8 C7 H7 120.6 . . ?
N3 C8 C7 120.91(15) . . ?
N3 C8 C9 113.21(13) . . ?
C7 C8 C9 125.87(14) . . ?
N4 C9 C10 110.49(15) . . ?
N4 C9 C8 116.86(13) . . ?
C10 C9 C8 132.65(15) . . ?
C11 C10 C9 104.72(16) . . ?
C11 C10 H10 127.6 . . ?
C9 C10 H10 127.6 . . ?
N5 C11 C10 108.04(15) . . ?
N5 C11 H11 126.0 . . ?
C10 C11 H11 126.0 . . ?
N6 C12 C13 108.03(14) . . ?
N6 C12 H12 126.0 . . ?
C13 C12 H12 126.0 . . ?
C12 C13 C14 104.67(14) . . ?
C12 C13 H13 127.7 . . ?
C14 C13 H13 127.7 . . ?
N7 C14 C13 110.96(13) . . ?
N7 C14 C15 116.93(13) . . ?
C13 C14 C15 132.11(14) . . ?
N8 C15 C16 121.41(14) . . ?
N8 C15 C14 113.08(12) . . ?
C16 C15 C14 125.51(14) . . ?
C17 C16 C15 118.26(15) . . ?
C17 C16 H16 120.9 . . ?
C15 C16 H16 120.9 . . ?
C18 C17 C16 120.17(14) . . ?
C18 C17 H17 119.9 . . ?
C16 C17 H17 119.9 . . ?
C17 C18 C19 118.59(14) . . ?
C17 C18 H18 120.7 . . ?
C19 C18 H18 120.7 . . ?
N8 C19 C18 121.20(14) . . ?
N8 C19 C20 113.23(12) . . ?
C18 C19 C20 125.56(14) . . ?
N9 C20 C21 110.58(13) . . ?
N9 C20 C19 116.75(13) . . ?
C21 C20 C19 132.66(14) . . ?
C22 C21 C20 104.79(14) . . ?
C22 C21 H21 127.6 . . ?
C20 C21 H21 127.6 . . ?
N10 C22 C21 107.85(14) . . ?
N10 C22 H22 126.1 . . ?
C21 C22 H22 126.1 . . ?
O3 N11 C27 119.93(15) . . ?
O3 N11 C28 119.61(15) . . ?
C27 N11 C28 120.46(14) . . ?
C23 O1 H1O 115.3(11) . . ?
O2 C23 O1 126.54(15) . . ?
O2 C23 C24 119.52(15) . . ?
O1 C23 C24 113.91(15) . . ?
C26 C24 C25 118.27(15) . . ?
C26 C24 C23 120.30(15) . . ?
C25 C24 C23 121.27(15) . . ?
C28 C25 C24 120.12(16) . . ?
C28 C25 H25 119.9 . . ?
C24 C25 H25 119.9 . . ?
C27 C26 C24 120.27(16) . . ?
C27 C26 H26 119.9 . . ?
C24 C26 H26 119.9 . . ?
N11 C27 C26 120.35(16) . . ?
N11 C27 H27 119.8 . . ?
C26 C27 H27 119.8 . . ?
N11 C28 C25 120.41(15) . . ?
N11 C28 H28 119.8 . . ?
C25 C28 H28 119.8 . . ?
O6 N12 C33 120.52(13) . . ?
O6 N12 C34 119.75(13) . . ?
C33 N12 C34 119.73(13) . . ?
C29 O5 H1O 115.2(12) . . ?
O4 C29 O5 126.50(16) . . ?
O4 C29 C30 120.48(15) . . ?
O5 C29 C30 113.02(14) . . ?
C31 C30 C32 117.97(15) . . ?
C31 C30 C29 121.29(14) . . ?
C32 C30 C29 120.74(14) . . ?
C34 C31 C30 120.36(15) . . ?
C34 C31 H31 119.8 . . ?
C30 C31 H31 119.8 . . ?
C33 C32 C30 120.64(15) . . ?
C33 C32 H32 119.7 . . ?
C30 C32 H32 119.7 . . ?
N12 C33 C32 120.57(14) . . ?
N12 C33 H33 119.7 . . ?
C32 C33 H33 119.7 . . ?
N12 C34 C31 120.73(15) . . ?
N12 C34 H34 119.6 . . ?
C31 C34 H34 119.6 . . ?
O9 N13 C39 119.58(13) . . ?
O9 N13 C40 120.24(13) . . ?
C39 N13 C40 120.17(14) . . ?
O7 C35 O8 125.04(15) . . ?
O7 C35 C36 118.41(14) . . ?
O8 C35 C36 116.55(14) . . ?
C38 C36 C37 117.20(14) . . ?
C38 C36 C35 121.16(14) . . ?
C37 C36 C35 121.64(14) . . ?
C40 C37 C36 121.08(15) . . ?
C40 C37 H37 119.5 . . ?
C36 C37 H37 119.5 . . ?
C39 C38 C36 120.47(15) . . ?
C39 C38 H38 119.8 . . ?
C36 C38 H38 119.8 . . ?
N13 C39 C38 120.88(15) . . ?
N13 C39 H39 119.6 . . ?
C38 C39 H39 119.6 . . ?
N13 C40 C37 120.17(14) . . ?
N13 C40 H40 119.9 . . ?
C37 C40 H40 119.9 . . ?
H1A O1W H1B 106(2) . . ?
H2A O2W H2B 104(3) . . ?
H3A O3W H3B 110(3) . . ?
H4A O4W H4B 102(3) . . ?
H5A O5W H5B 104(3) . . ?

loop_
_geom_bond_atom_site_label_1
_geom_bond_atom_site_label_2
_geom_bond_distance
_geom_bond_site_symmetry_2
_geom_bond_publ_flag
Fe1 N8 2.1152(12) . ?
Fe1 N3 2.1242(12) . ?
Fe1 N2 2.1618(12) . ?
Fe1 N9 2.1876(13) . ?
Fe1 N4 2.1885(13) . ?
Fe1 N7 2.1904(13) . ?
N1 C1 1.344(2) . ?
N1 N2 1.3453(17) . ?
N1 H1N 0.88(2) . ?
N2 C3 1.3434(19) . ?
N3 C8 1.3464(19) . ?
N3 C4 1.3467(19) . ?
N4 C9 1.338(2) . ?
N4 N5 1.3487(18) . ?
N5 C11 1.345(2) . ?
N5 H5N 0.89(2) . ?
N6 C12 1.341(2) . ?
N6 N7 1.3517(18) . ?
N6 H6N 0.83(2) . ?
N7 C14 1.3455(19) . ?
N8 C19 1.3428(19) . ?
N8 C15 1.3453(19) . ?
N9 N10 1.3472(18) . ?
N9 C20 1.3476(18) . ?
N10 C22 1.341(2) . ?
N10 H10N 0.86(2) . ?
C1 C2 1.371(2) . ?
C1 H1 0.9300 . ?
C2 C3 1.402(2) . ?
C2 H2 0.9300 . ?
C3 C4 1.470(2) . ?
C4 C5 1.387(2) . ?
C5 C6 1.385(2) . ?
C5 H5 0.9300 . ?
C6 C7 1.385(3) . ?
C6 H6 0.9300 . ?
C7 C8 1.387(2) . ?
C7 H7 0.9300 . ?
C8 C9 1.471(2) . ?
C9 C10 1.404(2) . ?
C10 C11 1.367(3) . ?
C10 H10 0.9300 . ?
C11 H11 0.9300 . ?
C12 C13 1.370(2) . ?
C12 H12 0.9300 . ?
C13 C14 1.394(2) . ?
C13 H13 0.9300 . ?
C14 C15 1.466(2) . ?
C15 C16 1.390(2) . ?
C16 C17 1.387(2) . ?
C16 H16 0.9300 . ?
C17 C18 1.387(2) . ?
C17 H17 0.9300 . ?
C18 C19 1.389(2) . ?
C18 H18 0.9300 . ?
C19 C20 1.465(2) . ?
C20 C21 1.397(2) . ?
C21 C22 1.373(2) . ?
C21 H21 0.9300 . ?
C22 H22 0.9300 . ?
N11 O3 1.3102(17) . ?
N11 C27 1.348(2) . ?
N11 C28 1.354(2) . ?
O1 C23 1.281(2) . ?
O1 H1O 1.25(3) . ?
O2 C23 1.233(2) . ?
C23 C24 1.502(2) . ?
C24 C26 1.382(2) . ?
C24 C25 1.388(2) . ?
C25 C28 1.372(2) . ?
C25 H25 0.9300 . ?
C26 C27 1.376(2) . ?
C26 H26 0.9300 . ?
C27 H27 0.9300 . ?
C28 H28 0.9300 . ?
N12 O6 1.3100(17) . ?
N12 C33 1.357(2) . ?
N12 C34 1.362(2) . ?
O4 C29 1.235(2) . ?
O5 C29 1.279(2) . ?
O5 H1O 1.18(3) . ?
C29 C30 1.506(2) . ?
C30 C31 1.383(2) . ?
C30 C32 1.390(2) . ?
C31 C34 1.378(2) . ?
C31 H31 0.9300 . ?
C32 C33 1.374(2) . ?
C32 H32 0.9300 . ?
C33 H33 0.9300 . ?
C34 H34 0.9300 . ?
N13 O9 1.3286(17) . ?
N13 C39 1.345(2) . ?
N13 C40 1.353(2) . ?
O7 C35 1.242(2) . ?
O8 C35 1.265(2) . ?
C35 C36 1.518(2) . ?
C36 C38 1.388(2) . ?
C36 C37 1.388(2) . ?
C37 C40 1.372(2) . ?
C37 H37 0.9300 . ?
C38 C39 1.374(2) . ?
C38 H38 0.9300 . ?
C39 H39 0.9300 . ?
C40 H40 0.9300 . ?
O1W H1A 0.83(3) . ?
O1W H1B 0.81(3) . ?
O2W H2A 0.80(3) . ?
O2W H2B 0.83(3) . ?
O3W H3A 0.80(3) . ?
O3W H3B 0.84(3) . ?
O4W H4A 0.80(3) . ?
O4W H4B 0.84(3) . ?
O5W H5A 0.76(3) . ?
O5W H5B 0.84(3) . ?
